data_4311932
loop_
_publ_author_name
'Aaron G. Maestri'
'Seth N. Brown'

_publ_section_title
;
 Titanatranes Derailed: Static and Dynamic Triethanolamine Slippage
 Induced by Polyphenoxide Chelation
;
_journal_name_full 'Inorganic Chemistry'
_journal_page_first 6995
_journal_page_last 7004
_journal_paper_doi 10.1021/ic0492901
_journal_volume 43
_journal_year 2004
_chemical_formula_moiety '[{N(CH2CH2O)3}(PhCH(C6H2-t-Bu2O)2)Ti2]4 . 2 C5H12 . 8.5 CH2Cl2'
_chemical_formula_sum 'C206.5 H321 Cl17 N8 O32 Ti8'
_chemical_formula_weight 4413.56
_chemical_name_common
;
Bis(nitrilotriethoxy)-benzylidenedi-3,5-di-tert-butyl-2-phenoxy)dititanium(IV) 
tetramer dipentane octasesqui(dichloromethane) solvate
;
_chemical_name_systematic
;
 ?
;
_space_group_IT_number 15
_symmetry_cell_setting monoclinic
_symmetry_space_group_name_Hall '-I 2ya'
_symmetry_space_group_name_H-M 'I 1 2/a 1'
_atom_sites_solution_hydrogens geom
_atom_sites_solution_primary direct
_atom_sites_solution_secondary difmap
_audit_creation_method SHELXL
_cell_angle_alpha 90.00
_cell_angle_beta 95.7410(10)
_cell_angle_gamma 90.00
_cell_formula_units_Z 4
_cell_length_a 27.581(2)
_cell_length_b 30.981(2)
_cell_length_c 28.825(2)
_cell_measurement_reflns_used 8441
_cell_measurement_temperature 150(2)
_cell_measurement_theta_max 28.144
_cell_measurement_theta_min 2.351
_cell_volume 24507(3)
_computing_cell_refinement 'Bruker XSCANS'
_computing_data_collection 'Bruker XSCANS'
_computing_data_reduction 'Bruker SHELXTL'
_computing_molecular_graphics 'Bruker SHELXTL'
_computing_publication_material 'Bruker SHELXTL'
_computing_structure_refinement 'SHELXL-93 (Sheldrick, 1993)'
_computing_structure_solution 'SHELXS-86 (Sheldrick, 1990)'
_diffrn_ambient_temperature 150(2)
_diffrn_measurement_device 'Bruker SMART APEX'
_diffrn_measurement_method '\w scans'
_diffrn_radiation_monochromator graphite
_diffrn_radiation_source 'fine-focus sealed tube'
_diffrn_radiation_type MoK\a
_diffrn_radiation_wavelength 0.71073
_diffrn_reflns_av_R_equivalents 0.0381
_diffrn_reflns_av_sigmaI/netI 0.0761
_diffrn_reflns_limit_h_max 26
_diffrn_reflns_limit_h_min -36
_diffrn_reflns_limit_k_max 39
_diffrn_reflns_limit_k_min -39
_diffrn_reflns_limit_l_max 38
_diffrn_reflns_limit_l_min -38
_diffrn_reflns_number 77317
_diffrn_reflns_theta_max 28.30
_diffrn_reflns_theta_min 1.31
_diffrn_standards_decay_% 0
_exptl_absorpt_coefficient_mu 0.493
_exptl_absorpt_correction_T_max 0.492022
_exptl_absorpt_correction_T_min 0.403354
_exptl_absorpt_correction_type SADABS
_exptl_crystal_colour yellow-orange
_exptl_crystal_density_diffrn 1.196
_exptl_crystal_description block
_exptl_crystal_F_000 9348
_exptl_crystal_size_max 0.35
_exptl_crystal_size_mid 0.45
_exptl_crystal_size_min 0.50
_refine_diff_density_max 2.001
_refine_diff_density_min -1.051
_refine_diff_density_rms 0.135
_refine_ls_extinction_method none
_refine_ls_goodness_of_fit_all 1.000
_refine_ls_goodness_of_fit_obs 1.135
_refine_ls_hydrogen_treatment riding
_refine_ls_matrix_type full
_refine_ls_number_parameters 1270
_refine_ls_number_reflns 28593
_refine_ls_number_restraints 0
_refine_ls_restrained_S_all 1.000
_refine_ls_restrained_S_obs 1.135
_refine_ls_R_factor_all 0.1171
_refine_ls_R_factor_obs 0.0759
_refine_ls_shift/esd_max -0.001
_refine_ls_shift/esd_mean 0.000
_refine_ls_structure_factor_coef Fsqd
_refine_ls_weighting_details 'w=1/[\s^2^(Fo^2^)+(0.1647P)^2^+0.0000P] where P=(Fo^2^+2Fc^2^)/3'
_refine_ls_weighting_scheme calc
_refine_ls_wR_factor_all 0.2639
_refine_ls_wR_factor_obs 0.2330
_reflns_number_observed 17366
_reflns_number_total 28593
_reflns_observed_criterion >2sigma(I)
_cod_data_source_file ic0492901si20040531_034943_3.cif
_cod_data_source_block bisphen
_cod_depositor_comments
;
The following automatic conversions were performed:
'_symmetry_cell_setting' value 'Monoclinic' changed to 'monoclinic'
according to '/home/saulius/struct/CIF-dictionaries/cif_core.dic'
dictionary named 'cif_core.dic' version 2.4.1 from 2010-06-29.

Automatic conversion script
Id: cif_fix_enum 1527 2010-12-29 10:47:43Z saulius 

The following automatic conversions were performed:

'_refine_ls_weighting_scheme' value 'calc
w=1/[\s^2^(Fo^2^)+(0.1647P)^2^+0.0000P] where P=(Fo^2^+2Fc^2^)/3' was
changed to 'calc'. New tag '_refine_ls_weighting_details' was
created. The value of the new tag was set to
'w=1/[\s^2^(Fo^2^)+(0.1647P)^2^+0.0000P] where P=(Fo^2^+2Fc^2^)/3'.

Automatic conversion script
Id: cif_fix_values 3143 2015-03-26 13:38:13Z robertas 
;
_cod_original_cell_volume 24507.3(29)
_cod_original_formula_sum 'C206.50 H321 Cl17 N8 O32 Ti8'
_cod_database_code 4311932

loop_
_symmetry_equiv_pos_as_xyz
'x, y, z'
'-x+1/2, y, -z'
'x+1/2, y+1/2, z+1/2'
'-x+1, y+1/2, -z+1/2'
'-x, -y, -z'
'x-1/2, -y, z'
'-x+1/2, -y+1/2, -z+1/2'
'x, -y+1/2, z+1/2'

loop_
_atom_site_aniso_label
_atom_site_aniso_U_11
_atom_site_aniso_U_22
_atom_site_aniso_U_33
_atom_site_aniso_U_23
_atom_site_aniso_U_13
_atom_site_aniso_U_12
Ti1 0.0207(3) 0.0246(3) 0.0212(3) 0.0004(2) -0.0006(2) 0.0006(2)
Ti2 0.0233(3) 0.0279(3) 0.0232(3) -0.0003(2) 0.0009(2) -0.0063(3)
Ti3 0.0214(3) 0.0222(3) 0.0244(3) 0.0041(2) -0.0016(2) -0.0026(2)
Ti4 0.0291(4) 0.0252(3) 0.0245(3) -0.0011(3) 0.0028(3) -0.0085(3)
O1 0.0208(13) 0.042(2) 0.0239(12) -0.0015(11) -0.0003(10) 0.0025(11)
O2 0.0239(13) 0.0291(14) 0.0297(13) -0.0052(10) -0.0025(10) 0.0009(10)
O3 0.0269(14) 0.038(2) 0.0234(12) 0.0003(11) 0.0024(10) -0.0035(11)
O4 0.0290(14) 0.038(2) 0.0292(13) -0.0019(11) 0.0042(11) -0.0012(11)
O11 0.0359(15) 0.0338(15) 0.0240(12) 0.0070(11) -0.0035(11) -0.0070(12)
O12 0.0294(15) 0.0273(14) 0.044(2) 0.0069(12) 0.0048(12) 0.0048(11)
O13 0.0238(13) 0.0248(13) 0.0331(13) 0.0051(10) -0.0040(10) -0.0044(10)
O21 0.0208(12) 0.0254(13) 0.0222(11) 0.0004(9) 0.0009(9) 0.0004(10)
O22 0.0218(12) 0.0271(13) 0.0221(11) -0.0014(10) 0.0004(9) -0.0023(10)
O23 0.0298(14) 0.0277(14) 0.0335(14) 0.0038(11) -0.0004(11) -0.0096(11)
O31 0.0281(13) 0.0262(13) 0.0223(12) -0.0007(10) -0.0007(10) -0.0036(10)
O32 0.0334(14) 0.0237(13) 0.0246(12) 0.0007(10) 0.0008(10) 0.0043(10)
O33 0.0238(13) 0.0296(14) 0.0259(12) -0.0006(10) 0.0011(10) -0.0035(10)
O41 0.033(2) 0.036(2) 0.053(2) -0.0120(13) 0.0120(13) -0.0129(12)
O42 0.0341(15) 0.0288(14) 0.0295(13) -0.0054(11) 0.0043(11) -0.0094(11)
O43 0.055(2) 0.0299(15) 0.0341(14) 0.0087(12) -0.0016(13) -0.0143(13)
N1 0.034(2) 0.030(2) 0.032(2) 0.0075(13) -0.0024(13) -0.0072(14)
N2 0.0214(15) 0.0240(15) 0.0229(14) 0.0028(11) 0.0007(11) -0.0021(12)
N3 0.030(2) 0.026(2) 0.0218(14) 0.0010(12) 0.0009(12) -0.0061(13)
N4 0.036(2) 0.031(2) 0.037(2) -0.0035(14) 0.0066(14) -0.0110(14)
C11 0.044(3) 0.046(3) 0.029(2) 0.007(2) 0.000(2) -0.013(2)
C12 0.038(2) 0.027(2) 0.052(3) 0.007(2) 0.002(2) 0.005(2)
C13 0.031(2) 0.030(2) 0.040(2) 0.004(2) 0.000(2) -0.008(2)
C14 0.054(3) 0.047(3) 0.034(2) 0.019(2) -0.009(2) -0.013(2)
C15 0.045(3) 0.026(2) 0.056(3) 0.011(2) -0.003(2) 0.001(2)
C16 0.042(2) 0.036(2) 0.041(2) 0.009(2) -0.001(2) -0.013(2)
C21 0.026(2) 0.034(2) 0.025(2) 0.0006(15) 0.0036(14) -0.004(2)
C22 0.027(2) 0.026(2) 0.024(2) -0.0032(14) 0.0004(14) -0.0016(15)
C23 0.024(2) 0.030(2) 0.033(2) 0.004(2) -0.0018(15) -0.0047(15)
C24 0.025(2) 0.028(2) 0.026(2) -0.0006(14) 0.0032(14) -0.0029(15)
C25 0.029(2) 0.022(2) 0.030(2) 0.0035(14) 0.0011(15) 0.0001(14)
C26 0.023(2) 0.029(2) 0.028(2) 0.0044(15) -0.0021(14) -0.0044(15)
C31 0.032(2) 0.033(2) 0.027(2) -0.002(2) -0.0058(15) -0.005(2)
C32 0.045(2) 0.026(2) 0.027(2) 0.0008(15) 0.009(2) 0.008(2)
C33 0.024(2) 0.029(2) 0.028(2) -0.0012(15) 0.0017(14) -0.0017(15)
C34 0.039(2) 0.024(2) 0.026(2) 0.0012(14) -0.005(2) -0.003(2)
C35 0.036(2) 0.030(2) 0.027(2) -0.0037(15) 0.007(2) -0.010(2)
C36 0.029(2) 0.023(2) 0.027(2) 0.0007(14) 0.0011(14) -0.0068(14)
C41 0.037(2) 0.047(3) 0.048(2) -0.009(2) 0.007(2) -0.014(2)
C42 0.047(3) 0.030(2) 0.033(2) -0.010(2) 0.007(2) -0.011(2)
C43 0.063(3) 0.036(2) 0.040(2) 0.008(2) 0.003(2) -0.006(2)
C44 0.038(3) 0.043(3) 0.055(4) -0.009(3) 0.014(3) -0.022(2)
C45 0.050(4) 0.043(3) 0.039(3) -0.013(2) 0.005(3) -0.021(3)
C46 0.060(4) 0.028(3) 0.042(3) 0.000(2) 0.008(3) -0.011(3)
C441 0.038(3) 0.043(3) 0.055(4) -0.009(3) 0.014(3) -0.022(2)
C451 0.050(4) 0.043(3) 0.039(3) -0.013(2) 0.005(3) -0.021(3)
C461 0.060(4) 0.028(3) 0.042(3) 0.000(2) 0.008(3) -0.011(3)
C100 0.025(2) 0.033(2) 0.028(2) -0.002(2) -0.0016(14) 0.002(2)
C101 0.024(2) 0.037(2) 0.032(2) -0.002(2) -0.0035(15) 0.000(2)
C102 0.036(2) 0.048(3) 0.031(2) 0.000(2) -0.002(2) -0.001(2)
C103 0.048(3) 0.064(3) 0.030(2) 0.000(2) -0.001(2) -0.001(2)
C104 0.040(3) 0.066(3) 0.043(3) 0.017(2) -0.011(2) -0.001(2)
C105 0.040(3) 0.046(3) 0.054(3) 0.008(2) -0.004(2) 0.012(2)
C106 0.037(2) 0.046(3) 0.038(2) -0.002(2) -0.001(2) 0.009(2)
C111 0.026(2) 0.032(2) 0.030(2) -0.002(2) 0.0001(15) 0.002(2)
C112 0.022(2) 0.034(2) 0.030(2) -0.001(2) 0.0013(14) -0.0014(15)
C113 0.028(2) 0.042(2) 0.030(2) 0.000(2) 0.004(2) 0.002(2)
C114 0.025(2) 0.051(3) 0.042(2) -0.004(2) 0.008(2) 0.001(2)
C115 0.023(2) 0.048(3) 0.047(2) -0.004(2) 0.002(2) 0.000(2)
C116 0.028(2) 0.045(2) 0.034(2) -0.003(2) -0.003(2) 0.001(2)
C121 0.031(2) 0.033(2) 0.026(2) -0.0029(15) -0.0010(15) 0.001(2)
C122 0.031(2) 0.030(2) 0.021(2) -0.0032(14) -0.0016(14) -0.003(2)
C123 0.037(2) 0.032(2) 0.026(2) -0.001(2) 0.002(2) 0.000(2)
C124 0.047(3) 0.030(2) 0.038(2) -0.009(2) 0.002(2) -0.004(2)
C125 0.039(2) 0.044(3) 0.042(2) -0.006(2) -0.003(2) -0.012(2)
C126 0.029(2) 0.040(2) 0.038(2) -0.009(2) -0.002(2) -0.002(2)
C130 0.028(2) 0.052(3) 0.029(2) -0.001(2) 0.003(2) 0.005(2)
C131 0.039(3) 0.081(4) 0.034(2) -0.003(2) 0.008(2) 0.005(2)
C132 0.036(2) 0.047(3) 0.034(2) -0.008(2) 0.000(2) 0.007(2)
C133 0.045(3) 0.049(3) 0.030(2) 0.007(2) 0.002(2) 0.004(2)
C134 0.036(2) 0.029(2) 0.035(2) -0.006(2) 0.004(2) 0.004(2)
C135 0.047(3) 0.040(2) 0.049(3) -0.017(2) 0.003(2) 0.006(2)
C136 0.042(3) 0.047(3) 0.043(2) 0.001(2) 0.015(2) 0.001(2)
C137 0.042(3) 0.039(2) 0.044(2) -0.007(2) -0.001(2) 0.011(2)
C150 0.020(2) 0.079(4) 0.060(3) -0.008(3) 0.001(2) 0.000(2)
C151 0.032(3) 0.100(5) 0.072(4) -0.016(3) -0.008(2) 0.015(3)
C152 0.023(3) 0.149(6) 0.072(4) -0.014(4) 0.012(2) 0.006(3)
C153 0.037(3) 0.080(4) 0.115(5) -0.015(4) 0.002(3) -0.015(3)
C154 0.046(3) 0.053(3) 0.081(4) -0.027(3) 0.003(3) -0.022(2)
C155 0.084(5) 0.156(8) 0.097(5) -0.065(5) -0.001(4) -0.053(5)
C156 0.064(4) 0.125(6) 0.155(7) -0.079(6) 0.031(5) -0.058(4)
C157 0.104(6) 0.067(5) 0.212(10) -0.005(6) -0.026(6) -0.053(4)
C200 0.032(2) 0.034(2) 0.026(2) -0.001(2) 0.0053(15) -0.004(2)
C201 0.030(2) 0.039(2) 0.031(2) 0.001(2) 0.005(2) 0.001(2)
C202 0.034(2) 0.036(2) 0.038(2) 0.003(2) 0.004(2) 0.000(2)
C203 0.039(3) 0.047(3) 0.055(3) 0.008(2) 0.007(2) -0.008(2)
C204 0.043(3) 0.068(4) 0.057(3) 0.016(3) 0.015(2) -0.005(2)
C205 0.054(3) 0.092(4) 0.044(3) -0.010(3) 0.020(2) 0.005(3)
C206 0.044(3) 0.049(3) 0.048(3) -0.009(2) 0.016(2) -0.005(2)
C211 0.032(2) 0.028(2) 0.030(2) 0.0001(15) 0.002(2) -0.004(2)
C212 0.036(2) 0.031(2) 0.024(2) -0.0006(14) 0.0007(15) -0.008(2)
C213 0.034(2) 0.035(2) 0.028(2) 0.002(2) -0.003(2) -0.008(2)
C214 0.037(2) 0.043(2) 0.029(2) 0.001(2) -0.006(2) -0.008(2)
C215 0.050(3) 0.042(2) 0.026(2) -0.002(2) -0.002(2) -0.009(2)
C216 0.046(3) 0.041(2) 0.029(2) -0.003(2) 0.009(2) -0.003(2)
C221 0.030(2) 0.035(2) 0.034(2) -0.001(2) 0.005(2) 0.000(2)
C222 0.025(2) 0.033(2) 0.038(2) -0.001(2) 0.002(2) -0.006(2)
C223 0.031(2) 0.039(2) 0.041(2) 0.004(2) 0.000(2) -0.004(2)
C224 0.064(3) 0.031(2) 0.053(3) 0.002(2) -0.003(2) 0.003(2)
C225 0.076(4) 0.035(3) 0.052(3) -0.006(2) -0.002(3) 0.000(2)
C226 0.055(3) 0.039(2) 0.036(2) -0.002(2) -0.002(2) -0.005(2)
C230 0.029(2) 0.052(3) 0.031(2) 0.000(2) -0.001(2) -0.001(2)
C231 0.039(3) 0.082(4) 0.038(2) 0.003(2) -0.001(2) 0.007(2)
C232 0.028(2) 0.059(3) 0.040(2) 0.002(2) 0.002(2) -0.012(2)
C233 0.035(2) 0.052(3) 0.040(2) 0.000(2) 0.005(2) 0.004(2)
C234 0.037(2) 0.044(3) 0.040(2) 0.007(2) -0.004(2) 0.000(2)
C235 0.054(3) 0.047(3) 0.043(2) 0.008(2) 0.003(2) 0.009(2)
C236 0.053(3) 0.061(3) 0.051(3) 0.004(2) -0.015(2) -0.011(2)
C237 0.051(3) 0.062(3) 0.054(3) -0.002(2) -0.006(2) 0.016(2)
C250 0.065(3) 0.053(3) 0.031(2) -0.007(2) -0.001(2) -0.012(2)
C251 0.106(7) 0.073(6) 0.050(4) -0.030(4) -0.013(4) 0.008(5)
C252 0.175(12) 0.062(5) 0.031(4) -0.003(3) 0.001(5) -0.040(6)
C253 0.067(6) 0.177(11) 0.034(4) -0.034(5) -0.007(3) -0.028(6)
C261 0.175(12) 0.062(5) 0.031(4) -0.003(3) 0.001(5) -0.040(6)
C262 0.067(6) 0.177(11) 0.034(4) -0.034(5) -0.007(3) -0.028(6)
C263 0.106(7) 0.073(6) 0.050(4) -0.030(4) -0.013(4) 0.008(5)
C254 0.174(8) 0.039(3) 0.065(4) -0.010(3) -0.026(4) 0.004(4)
C255 0.192(13) 0.050(5) 0.071(6) -0.042(4) -0.012(7) 0.000(6)
C256 0.253(19) 0.129(11) 0.129(10) -0.087(9) -0.082(11) 0.129(12)
C257 0.488(39) 0.147(14) 0.117(11) -0.019(10) -0.004(18) -0.224(22)
C265 0.488(39) 0.147(14) 0.117(11) -0.019(10) -0.004(18) -0.224(22)
C266 0.192(13) 0.050(5) 0.071(6) -0.042(4) -0.012(7) 0.000(6)
C267 0.253(19) 0.129(11) 0.129(10) -0.087(9) -0.082(11) 0.129(12)
C51 0.079(4) 0.077(4) 0.064(4) 0.000(3) 0.002(3) -0.017(3)
Cl51 0.164(2) 0.0874(12) 0.0647(9) 0.0195(8) -0.0313(11) -0.0643(13)
Cl52 0.186(2) 0.0704(11) 0.0696(10) -0.0039(8) 0.0194(12) -0.0008(12)
C61 0.039(3) 0.109(6) 0.065(4) -0.022(4) 0.009(3) -0.028(4)
C62 0.039(3) 0.109(6) 0.065(4) -0.022(4) 0.009(3) -0.028(4)
Cl61 0.115(2) 0.160(3) 0.150(2) 0.033(2) 0.005(2) 0.000(2)
Cl62 0.102(2) 0.125(2) 0.348(5) 0.052(3) 0.018(3) -0.025(2)
C81 0.139(8) 0.081(6) 0.128(7) 0.012(5) -0.010(6) -0.019(5)
Cl81 0.124(2) 0.123(2) 0.133(2) 0.018(2) -0.0198(15) -0.031(2)
Cl82 0.265(5) 0.285(5) 0.274(5) 0.160(5) 0.105(4) 0.113(4)
C65 0.171(38) 0.118(26) 0.178(42) 0.000 0.009(31) 0.000
Cl65 0.097(7) 0.171(11) 0.188(13) -0.055(10) 0.018(8) -0.033(7)
Cl66 0.285(34) 0.728(72) 0.240(34) -0.017(38) -0.074(23) -0.167(43)
C90 0.047(4) 0.199(10) 0.145(8) 0.016(8) -0.006(5) 0.023(5)
C91 0.256(28) 0.729(63) 0.288(28) -0.177(33) 0.044(22) 0.248(35)
C92 0.500(43) 0.145(15) 0.424(35) -0.172(20) 0.270(32) -0.103(18)
C93 0.321(33) 0.400(42) 0.896(96) 0.414(56) -0.357(49) -0.310(35)
C94 1.159(93) 0.252(23) 0.148(14) -0.059(14) 0.016(28) 0.351(39)

loop_
_atom_site_label
_atom_site_type_symbol
_atom_site_fract_x
_atom_site_fract_y
_atom_site_fract_z
_atom_site_U_iso_or_equiv
_atom_site_thermal_displace_type
_atom_site_occupancy
_atom_site_calc_flag
_atom_site_refinement_flags
_atom_site_disorder_group
Ti1 Ti 0.89751(2) 0.20293(2) 0.43116(2) 0.02236(15) Uani 1 d . .
Ti2 Ti 0.65780(2) 0.06568(2) 0.35017(2) 0.0249(2) Uani 1 d . .
Ti3 Ti 0.81829(2) 0.23991(2) 0.36563(2) 0.0229(2) Uani 1 d . .
Ti4 Ti 0.59581(2) 0.02754(2) 0.41831(2) 0.0262(2) Uani 1 d . .
O1 O 0.95976(9) 0.19793(9) 0.41383(8) 0.0292(6) Uani 1 d . .
O2 O 0.91135(9) 0.23289(8) 0.48780(8) 0.0279(5) Uani 1 d . .
O3 O 0.63006(9) 0.07225(8) 0.28946(8) 0.0296(6) Uani 1 d . .
O4 O 0.71579(9) 0.03600(9) 0.33973(9) 0.0321(6) Uani 1 d . .
O11 O 0.80180(10) 0.22912(8) 0.30240(8) 0.0317(6) Uani 1 d . .
O12 O 0.76840(10) 0.27480(8) 0.38375(9) 0.0333(6) Uani 1 d . .
O13 O 0.88409(9) 0.25830(8) 0.38987(8) 0.0277(5) Uani 1 d . .
O21 O 0.82798(8) 0.22031(7) 0.43542(8) 0.0229(5) Uani 1 d . .
O22 O 0.86369(9) 0.18601(8) 0.36604(8) 0.0238(5) Uani 1 d . .
O23 O 0.68383(9) 0.11876(8) 0.36007(9) 0.0306(6) Uani 1 d . .
O31 O 0.66886(9) 0.04724(8) 0.41804(8) 0.0257(5) Uani 1 d . .
O32 O 0.89150(9) 0.14846(8) 0.45401(8) 0.0274(5) Uani 1 d . .
O33 O 0.59258(9) 0.08175(8) 0.37611(8) 0.0265(5) Uani 1 d . .
O41 O 0.53099(10) 0.03744(9) 0.42645(10) 0.0399(7) Uani 1 d . .
O42 O 0.61832(10) 0.00934(8) 0.35871(8) 0.0307(6) Uani 1 d . .
O43 O 0.61785(11) -0.00849(9) 0.46802(9) 0.0400(7) Uani 1 d . .
N1 N 0.83205(12) 0.30562(10) 0.33041(11) 0.0323(7) Uani 1 d . .
N2 N 0.76477(10) 0.18359(9) 0.37575(9) 0.0229(6) Uani 1 d . .
N3 N 0.61060(11) 0.08377(9) 0.47174(10) 0.0259(6) Uani 1 d . .
N4 N 0.55782(12) -0.03792(10) 0.39826(11) 0.0343(7) Uani 1 d . .
C11 C 0.8193(2) 0.25446(14) 0.26782(14) 0.0398(10) Uani 1 d . .
H11A H 0.8011(2) 0.24851(14) 0.23796(14) 0.040 Uiso 1 calc R .
H11B H 0.8534(2) 0.24791(14) 0.26536(14) 0.040 Uiso 1 calc R .
C12 C 0.7567(2) 0.31553(13) 0.3647(2) 0.0392(10) Uani 1 d . .
H12A H 0.7402(2) 0.33265(13) 0.3865(2) 0.039 Uiso 1 calc R .
H12B H 0.7352(2) 0.31251(13) 0.3361(2) 0.039 Uiso 1 calc R .
C13 C 0.90636(15) 0.29846(13) 0.38346(14) 0.0340(9) Uani 1 d . .
H13A H 0.94140(15) 0.29515(13) 0.38428(14) 0.034 Uiso 1 calc R .
H13B H 0.89935(15) 0.31851(13) 0.40776(14) 0.034 Uiso 1 calc R .
C14 C 0.8138(2) 0.30069(15) 0.28037(14) 0.0462(11) Uani 1 d . .
H14A H 0.8324(2) 0.31880(15) 0.26121(14) 0.046 Uiso 1 calc R .
H14B H 0.7798(2) 0.30919(15) 0.27533(14) 0.046 Uiso 1 calc R .
C15 C 0.8036(2) 0.33745(13) 0.3547(2) 0.0427(10) Uani 1 d . .
H15A H 0.7966(2) 0.36268(13) 0.3353(2) 0.043 Uiso 1 calc R .
H15B H 0.8218(2) 0.34654(13) 0.3836(2) 0.043 Uiso 1 calc R .
C16 C 0.8851(2) 0.31483(14) 0.33594(15) 0.0397(10) Uani 1 d . .
H16A H 0.8906(2) 0.34565(14) 0.33361(15) 0.040 Uiso 1 calc R .
H16B H 0.9008(2) 0.30053(14) 0.31151(15) 0.040 Uiso 1 calc R .
C21 C 0.79109(13) 0.20012(12) 0.45760(12) 0.0283(8) Uani 1 d . .
H21A H 0.78160(13) 0.21842(12) 0.48246(12) 0.028 Uiso 1 calc R .
H21B H 0.80302(13) 0.17303(12) 0.47120(12) 0.028 Uiso 1 calc R .
C22 C 0.83824(13) 0.14803(12) 0.35057(12) 0.0262(7) Uani 1 d . .
H22A H 0.85941(13) 0.12321(12) 0.35641(12) 0.026 Uiso 1 calc R .
H22B H 0.82916(13) 0.14988(12) 0.31724(12) 0.026 Uiso 1 calc R .
C23 C 0.67644(13) 0.16267(12) 0.34853(13) 0.0293(8) Uani 1 d . .
H23A H 0.66302(13) 0.17727(12) 0.37413(13) 0.029 Uiso 1 calc R .
H23B H 0.65284(13) 0.16484(12) 0.32133(13) 0.029 Uiso 1 calc R .
C24 C 0.74710(13) 0.19177(12) 0.42213(12) 0.0261(7) Uani 1 d . .
H24A H 0.72904(13) 0.16696(12) 0.43161(12) 0.026 Uiso 1 calc R .
H24B H 0.72558(13) 0.21661(12) 0.42036(12) 0.026 Uiso 1 calc R .
C25 C 0.79291(13) 0.14211(11) 0.37547(12) 0.0269(8) Uani 1 d . .
H25A H 0.77254(13) 0.11987(11) 0.35991(12) 0.027 Uiso 1 calc R .
H25B H 0.80208(13) 0.13282(11) 0.40727(12) 0.027 Uiso 1 calc R .
C26 C 0.72344(13) 0.18530(12) 0.33838(12) 0.0273(8) Uani 1 d . .
H26A H 0.73423(13) 0.17269(12) 0.31038(12) 0.027 Uiso 1 calc R .
H26B H 0.71595(13) 0.21538(12) 0.33166(12) 0.027 Uiso 1 calc R .
C31 C 0.69475(14) 0.06671(13) 0.45699(12) 0.0310(8) Uani 1 d . .
H31A H 0.70851(14) 0.09389(13) 0.44792(12) 0.031 Uiso 1 calc R .
H31B H 0.72129(14) 0.04808(13) 0.46918(12) 0.031 Uiso 1 calc R .
C32 C 0.9100(2) 0.10681(12) 0.44772(13) 0.0322(9) Uani 1 d . .
H32A H 0.9377(2) 0.10884(12) 0.42960(13) 0.032 Uiso 1 calc R .
H32B H 0.8852(2) 0.08962(12) 0.43006(13) 0.032 Uiso 1 calc R .
C33 C 0.57839(13) 0.11964(12) 0.39897(12) 0.0271(8) Uani 1 d . .
H33A H 0.54437(13) 0.11753(12) 0.40455(12) 0.027 Uiso 1 calc R .
H33B H 0.58214(13) 0.14459(12) 0.37930(12) 0.027 Uiso 1 calc R .
C34 C 0.66051(14) 0.07461(12) 0.49439(12) 0.0302(8) Uani 1 d . .
H34A H 0.65978(14) 0.04938(12) 0.51422(12) 0.030 Uiso 1 calc R .
H34B H 0.67205(14) 0.09891(12) 0.51365(12) 0.030 Uiso 1 calc R .
C35 C 0.57422(14) 0.08396(12) 0.50636(12) 0.0305(8) Uani 1 d . .
H35A H 0.56620(14) 0.05429(12) 0.51316(12) 0.031 Uiso 1 calc R .
H35B H 0.54471(14) 0.09764(12) 0.49227(12) 0.031 Uiso 1 calc R .
C36 C 0.60958(14) 0.12513(11) 0.44489(12) 0.0265(8) Uani 1 d . .
H36A H 0.64245(14) 0.13312(11) 0.43912(12) 0.027 Uiso 1 calc R .
H36B H 0.59637(14) 0.14800(11) 0.46286(12) 0.027 Uiso 1 calc R .
C41 C 0.4920(2) 0.01200(15) 0.4069(2) 0.0437(10) Uani 1 d . .
H41A H 0.4835(2) 0.02020(15) 0.3746(2) 0.044 Uiso 1 calc R 1
H41B H 0.4637(2) 0.01659(15) 0.4238(2) 0.044 Uiso 1 calc R 1
C42 C 0.6062(2) -0.02860(13) 0.33333(14) 0.0364(9) Uani 1 d . .
H42A H 0.6315(2) -0.05015(13) 0.34010(14) 0.036 Uiso 1 calc R 1
H42B H 0.6035(2) -0.02255(13) 0.30015(14) 0.036 Uiso 1 calc R 1
C43 C 0.6018(2) -0.05041(14) 0.47390(15) 0.0463(11) Uani 1 d . .
H43A H 0.5748(2) -0.05017(14) 0.49301(15) 0.046 Uiso 1 calc R 1
H43B H 0.6279(2) -0.06740(14) 0.48985(15) 0.046 Uiso 1 calc R 1
C44 C 0.5064(2) -0.0342(2) 0.4096(2) 0.0448(15) Uani 0.780(6) d P 1
H44A H 0.4851(2) -0.0510(2) 0.3876(2) 0.045 Uiso 0.780(6) calc PR 1
H44B H 0.5035(2) -0.0453(2) 0.4406(2) 0.045 Uiso 0.780(6) calc PR 1
C45 C 0.5597(2) -0.0447(2) 0.3468(2) 0.0439(15) Uani 0.780(6) d P 1
H45A H 0.5564(2) -0.0751(2) 0.3395(2) 0.044 Uiso 0.780(6) calc PR 1
H45B H 0.5330(2) -0.0294(2) 0.3295(2) 0.044 Uiso 0.780(6) calc PR 1
C46 C 0.5855(2) -0.0709(2) 0.4267(2) 0.0429(14) Uani 0.780(6) d P 1
H46A H 0.6136(2) -0.0801(2) 0.4115(2) 0.043 Uiso 0.780(6) calc PR 1
H46B H 0.5652(2) -0.0959(2) 0.4307(2) 0.043 Uiso 0.780(6) calc PR 1
C441 C 0.5077(8) -0.0257(7) 0.3825(9) 0.0448(15) Uani 0.220(6) d P 2
H44C H 0.5052(8) -0.0198(7) 0.3493(9) 0.045 Uiso 0.220(6) calc PR 2
H44D H 0.4863(8) -0.0497(7) 0.3874(9) 0.045 Uiso 0.220(6) calc PR 2
C451 C 0.5859(9) -0.0600(7) 0.3654(7) 0.0439(15) Uani 0.220(6) d P 2
H45C H 0.5652(9) -0.0805(7) 0.3474(7) 0.044 Uiso 0.220(6) calc PR 2
H45D H 0.6124(9) -0.0759(7) 0.3823(7) 0.044 Uiso 0.220(6) calc PR 2
C461 C 0.5599(9) -0.0629(6) 0.4448(7) 0.0429(14) Uani 0.220(6) d P 2
H46C H 0.5309(9) -0.0568(6) 0.4601(7) 0.043 Uiso 0.220(6) calc PR 2
H46D H 0.5609(9) -0.0937(6) 0.4388(7) 0.043 Uiso 0.220(6) calc PR 2
C100 C 1.00808(14) 0.20143(12) 0.50333(12) 0.0290(8) Uani 1 d . .
H100 H 0.97713(14) 0.18643(12) 0.49516(12) 0.029 Uiso 1 calc R .
C101 C 1.03165(14) 0.17824(13) 0.54630(13) 0.0313(8) Uani 1 d . .
C102 C 1.0268(2) 0.19319(15) 0.59144(13) 0.0385(9) Uani 1 d . .
H102 H 1.0115(2) 0.21947(15) 0.59544(13) 0.038 Uiso 1 calc R .
C103 C 1.0444(2) 0.1695(2) 0.63018(15) 0.0476(11) Uani 1 d . .
H103 H 1.0404(2) 0.1798(2) 0.65985(15) 0.048 Uiso 1 calc R .
C104 C 1.0680(2) 0.1302(2) 0.6252(2) 0.0507(12) Uani 1 d . .
H104 H 1.0805(2) 0.1147(2) 0.6513(2) 0.051 Uiso 1 calc R .
C105 C 1.0726(2) 0.1149(2) 0.5812(2) 0.0474(11) Uani 1 d . .
H105 H 1.0880(2) 0.0885(2) 0.5775(2) 0.047 Uiso 1 calc R .
C106 C 1.0548(2) 0.13808(14) 0.54256(15) 0.0408(10) Uani 1 d . .
H106 H 1.0581(2) 0.12691(14) 0.51310(15) 0.041 Uiso 1 calc R .
C111 C 1.03563(14) 0.19792(12) 0.46009(13) 0.0292(8) Uani 1 d . .
C112 C 1.00866(13) 0.19542(12) 0.41624(13) 0.0285(8) Uani 1 d . .
C113 C 1.03274(14) 0.19075(13) 0.37519(13) 0.0334(9) Uani 1 d . .
C114 C 1.08350(15) 0.19062(14) 0.38082(15) 0.0389(10) Uani 1 d . .
H114 H 1.09986(15) 0.18802(14) 0.35427(15) 0.039 Uiso 1 calc R .
C115 C 1.11118(15) 0.19412(15) 0.42359(15) 0.0397(10) Uani 1 d . .
C116 C 1.08609(14) 0.19835(14) 0.46298(14) 0.0361(9) Uani 1 d . .
H116 H 1.10371(14) 0.20154(14) 0.49202(14) 0.036 Uiso 1 calc R .
C121 C 0.99410(14) 0.24807(12) 0.51310(12) 0.0302(8) Uani 1 d . .
C122 C 0.94526(14) 0.26013(12) 0.50891(12) 0.0277(8) Uani 1 d . .
C123 C 0.93066(15) 0.29993(13) 0.52814(13) 0.0317(8) Uani 1 d . .
C124 C 0.9685(2) 0.32831(13) 0.54397(14) 0.0382(9) Uani 1 d . .
H124 H 0.9600(2) 0.35507(13) 0.55539(14) 0.038 Uiso 1 calc R .
C125 C 1.0177(2) 0.31887(15) 0.54362(15) 0.0421(10) Uani 1 d . .
C126 C 1.02970(15) 0.27766(13) 0.52883(14) 0.0362(9) Uani 1 d . .
H126 H 1.06233(15) 0.26988(13) 0.52955(14) 0.036 Uiso 1 calc R .
C130 C 1.00413(14) 0.18559(14) 0.32628(13) 0.0362(9) Uani 1 d . .
C131 C 1.0382(2) 0.1784(2) 0.28873(15) 0.0508(12) Uani 1 d . .
H13C H 1.0603(2) 0.2023(2) 0.28832(15) 0.051 Uiso 1 calc R .
H13D H 1.0195(2) 0.1760(2) 0.25892(15) 0.051 Uiso 1 calc R .
H13E H 1.0564(2) 0.1523(2) 0.29523(15) 0.051 Uiso 1 calc R .
C132 C 0.9699(2) 0.14685(14) 0.32563(14) 0.0391(10) Uani 1 d . .
H13F H 0.9478(2) 0.15051(14) 0.34908(14) 0.039 Uiso 1 calc R .
H13G H 0.9886(2) 0.12099(14) 0.33187(14) 0.039 Uiso 1 calc R .
H13H H 0.9517(2) 0.14467(14) 0.29555(14) 0.039 Uiso 1 calc R .
C133 C 0.9744(2) 0.22705(14) 0.31453(14) 0.0416(10) Uani 1 d . .
H13I H 0.9527(2) 0.23199(14) 0.33801(14) 0.042 Uiso 1 calc R .
H13J H 0.9559(2) 0.22383(14) 0.28473(14) 0.042 Uiso 1 calc R .
H13K H 0.9962(2) 0.25114(14) 0.31356(14) 0.042 Uiso 1 calc R .
C134 C 0.87704(15) 0.31015(12) 0.53377(13) 0.0332(9) Uani 1 d . .
C135 C 0.8719(2) 0.35276(14) 0.5612(2) 0.0453(11) Uani 1 d . .
H13L H 0.8907(2) 0.35081(14) 0.5910(2) 0.045 Uiso 1 calc R .
H13M H 0.8382(2) 0.35736(14) 0.5656(2) 0.045 Uiso 1 calc R .
H13N H 0.8835(2) 0.37645(14) 0.5439(2) 0.045 Uiso 1 calc R .
C136 C 0.8555(2) 0.27331(14) 0.5615(2) 0.0433(10) Uani 1 d . .
H13O H 0.8746(2) 0.26994(14) 0.5910(2) 0.043 Uiso 1 calc R .
H13P H 0.8560(2) 0.24690(14) 0.5442(2) 0.043 Uiso 1 calc R .
H13Q H 0.8225(2) 0.28023(14) 0.5666(2) 0.043 Uiso 1 calc R .
C137 C 0.8465(2) 0.31528(14) 0.48698(15) 0.0420(10) Uani 1 d . .
H13R H 0.8134(2) 0.32161(14) 0.49218(15) 0.042 Uiso 1 calc R .
H13S H 0.8475(2) 0.28898(14) 0.46950(15) 0.042 Uiso 1 calc R .
H13T H 0.8593(2) 0.33847(14) 0.46983(15) 0.042 Uiso 1 calc R .
C150 C 1.1673(2) 0.1954(2) 0.4288(2) 0.0533(13) Uani 1 d . .
C151 C 1.1868(2) 0.1599(2) 0.4634(2) 0.069(2) Uani 1 d . .
H15C H 1.1758(2) 0.1322(2) 0.4518(2) 0.069 Uiso 1 calc R .
H15D H 1.1748(2) 0.1649(2) 0.4931(2) 0.069 Uiso 1 calc R .
H15E H 1.2217(2) 0.1605(2) 0.4669(2) 0.069 Uiso 1 calc R .
C152 C 1.1880(2) 0.1851(3) 0.3824(2) 0.081(2) Uani 1 d . .
H15F H 1.1757(2) 0.1577(3) 0.3709(2) 0.081 Uiso 1 calc R .
H15G H 1.2229(2) 0.1840(3) 0.3872(2) 0.081 Uiso 1 calc R .
H15H H 1.1782(2) 0.2072(3) 0.3600(2) 0.081 Uiso 1 calc R .
C153 C 1.1854(2) 0.2382(2) 0.4486(3) 0.078(2) Uani 1 d . .
H15I H 1.1718(2) 0.2434(2) 0.4774(3) 0.078 Uiso 1 calc R .
H15J H 1.1757(2) 0.2608(2) 0.4268(3) 0.078 Uiso 1 calc R .
H15K H 1.2203(2) 0.2375(2) 0.4541(3) 0.078 Uiso 1 calc R .
C154 C 1.0564(2) 0.3524(2) 0.5608(2) 0.0604(14) Uani 1 d . .
C155 C 1.0581(3) 0.3571(3) 0.6128(3) 0.113(3) Uani 1 d . .
H15L H 1.0664(3) 0.3298(3) 0.6274(3) 0.113 Uiso 1 calc R .
H15M H 1.0268(3) 0.3662(3) 0.6209(3) 0.113 Uiso 1 calc R .
H15N H 1.0822(3) 0.3782(3) 0.6233(3) 0.113 Uiso 1 calc R .
C156 C 1.1067(2) 0.3402(3) 0.5491(3) 0.113(3) Uani 1 d . .
H15O H 1.1155(2) 0.3126(3) 0.5625(3) 0.113 Uiso 1 calc R .
H15P H 1.1297(2) 0.3615(3) 0.5615(3) 0.113 Uiso 1 calc R .
H15Q H 1.1069(2) 0.3388(3) 0.5158(3) 0.113 Uiso 1 calc R .
C157 C 1.0436(3) 0.3948(2) 0.5400(4) 0.131(4) Uani 1 d . .
H15R H 1.0422(3) 0.3928(2) 0.5067(4) 0.131 Uiso 1 calc R .
H15S H 1.0678(3) 0.4157(2) 0.5511(4) 0.131 Uiso 1 calc R .
H15T H 1.0124(3) 0.4037(2) 0.5487(4) 0.131 Uiso 1 calc R .
C200 C 0.70826(14) 0.05099(13) 0.24297(12) 0.0303(8) Uani 1 d . .
H200 H 0.70873(14) 0.07063(13) 0.26966(12) 0.030 Uiso 1 calc R .
C201 C 0.75196(14) 0.06425(13) 0.21719(13) 0.0331(8) Uani 1 d . .
C202 C 0.77837(15) 0.10002(13) 0.23356(14) 0.0361(9) Uani 1 d . .
H202 H 0.76858(15) 0.11500(13) 0.25899(14) 0.036 Uiso 1 calc R .
C203 C 0.8187(2) 0.1141(2) 0.2134(2) 0.0469(11) Uani 1 d . .
H203 H 0.8360(2) 0.1380(2) 0.2257(2) 0.047 Uiso 1 calc R .
C204 C 0.8337(2) 0.0926(2) 0.1743(2) 0.0554(13) Uani 1 d . .
H204 H 0.8604(2) 0.1022(2) 0.1600(2) 0.055 Uiso 1 calc R .
C205 C 0.8079(2) 0.0572(2) 0.1581(2) 0.0622(15) Uani 1 d . .
H205 H 0.8174(2) 0.0427(2) 0.1322(2) 0.062 Uiso 1 calc R .
C206 C 0.7678(2) 0.0421(2) 0.1791(2) 0.0463(11) Uani 1 d . .
H206 H 0.7516(2) 0.0174(2) 0.1679(2) 0.046 Uiso 1 calc R .
C211 C 0.65809(14) 0.05661(12) 0.21632(13) 0.0302(8) Uani 1 d . .
C212 C 0.61950(14) 0.06791(12) 0.24284(12) 0.0302(8) Uani 1 d . .
C213 C 0.57217(15) 0.07503(13) 0.22034(13) 0.0326(8) Uani 1 d . .
C214 C 0.5652(2) 0.06683(13) 0.17263(13) 0.0370(9) Uani 1 d . .
H214 H 0.5340(2) 0.07037(13) 0.15764(13) 0.037 Uiso 1 calc R .
C215 C 0.6019(2) 0.05366(14) 0.14591(13) 0.0395(10) Uani 1 d . .
C216 C 0.6485(2) 0.04992(14) 0.16866(14) 0.0382(9) Uani 1 d . .
H216 H 0.6741(2) 0.04272(14) 0.15145(14) 0.038 Uiso 1 calc R .
C221 C 0.71506(14) 0.00593(13) 0.26401(13) 0.0329(8) Uani 1 d . .
C222 C 0.72477(14) 0.00154(13) 0.31264(13) 0.0321(8) Uani 1 d . .
C223 C 0.74403(15) -0.03789(14) 0.33154(15) 0.0374(9) Uani 1 d . .
C224 C 0.7434(2) -0.07233(15) 0.3017(2) 0.0501(12) Uani 1 d . .
H224 H 0.7558(2) -0.09846(15) 0.3135(2) 0.050 Uiso 1 calc R .
C225 C 0.7255(2) -0.0707(2) 0.2554(2) 0.0550(13) Uani 1 d . .
C226 C 0.7131(2) -0.03076(14) 0.2369(2) 0.0438(10) Uani 1 d . .
H226 H 0.7031(2) -0.02849(14) 0.2052(2) 0.044 Uiso 1 calc R .
C230 C 0.53024(15) 0.09105(15) 0.24683(13) 0.0377(9) Uani 1 d . .
C231 C 0.4834(2) 0.0993(2) 0.2148(2) 0.0535(13) Uani 1 d . .
H23C H 0.4896(2) 0.1203(2) 0.1916(2) 0.053 Uiso 1 calc R .
H23D H 0.4585(2) 0.1099(2) 0.2329(2) 0.053 Uiso 1 calc R .
H23E H 0.4726(2) 0.0729(2) 0.1997(2) 0.053 Uiso 1 calc R .
C232 C 0.5178(2) 0.05749(15) 0.28258(15) 0.0423(10) Uani 1 d . .
H23F H 0.4915(2) 0.06794(15) 0.29891(15) 0.042 Uiso 1 calc R .
H23G H 0.5458(2) 0.05238(15) 0.30440(15) 0.042 Uiso 1 calc R .
H23H H 0.5082(2) 0.03104(15) 0.26690(15) 0.042 Uiso 1 calc R .
C233 C 0.5449(2) 0.13388(15) 0.27119(15) 0.0424(10) Uani 1 d . .
H23I H 0.5526(2) 0.15470(15) 0.24839(15) 0.042 Uiso 1 calc R .
H23J H 0.5728(2) 0.12935(15) 0.29327(15) 0.042 Uiso 1 calc R .
H23K H 0.5183(2) 0.14437(15) 0.28714(15) 0.042 Uiso 1 calc R .
C234 C 0.7644(2) -0.04257(14) 0.38328(15) 0.0409(10) Uani 1 d . .
C235 C 0.7229(2) -0.0463(2) 0.4139(2) 0.0481(11) Uani 1 d . .
H23L H 0.7026(2) -0.0212(2) 0.4099(2) 0.048 Uiso 1 calc R .
H23M H 0.7360(2) -0.0486(2) 0.4460(2) 0.048 Uiso 1 calc R .
H23N H 0.7040(2) -0.0716(2) 0.4053(2) 0.048 Uiso 1 calc R .
C236 C 0.7965(2) -0.0034(2) 0.3995(2) 0.0563(13) Uani 1 d . .
H23O H 0.8228(2) -0.0009(2) 0.3803(2) 0.056 Uiso 1 calc R .
H23P H 0.8095(2) -0.0075(2) 0.4314(2) 0.056 Uiso 1 calc R .
H23Q H 0.7772(2) 0.0224(2) 0.3970(2) 0.056 Uiso 1 calc R .
C237 C 0.7957(2) -0.0832(2) 0.3908(2) 0.0562(13) Uani 1 d . .
H23R H 0.8223(2) -0.0817(2) 0.3718(2) 0.056 Uiso 1 calc R .
H23S H 0.7762(2) -0.1082(2) 0.3823(2) 0.056 Uiso 1 calc R .
H23T H 0.8083(2) -0.0852(2) 0.4230(2) 0.056 Uiso 1 calc R .
C250 C 0.5920(2) 0.0433(2) 0.09329(15) 0.0502(12) Uani 1 d . .
C251 C 0.6214(4) 0.0019(3) 0.0823(3) 0.078(3) Uani 0.700(6) d P 1
H25C H 0.6114(4) -0.0218(3) 0.1006(3) 0.078 Uiso 0.700(6) calc PR 1
H25D H 0.6556(4) 0.0071(3) 0.0900(3) 0.078 Uiso 0.700(6) calc PR 1
H25E H 0.6153(4) -0.0050(3) 0.0498(3) 0.078 Uiso 0.700(6) calc PR 1
C252 C 0.6081(5) 0.0787(3) 0.0650(3) 0.090(4) Uani 0.700(6) d P 1
H25F H 0.6418(5) 0.0849(3) 0.0745(3) 0.090 Uiso 0.700(6) calc PR 1
H25G H 0.5888(5) 0.1039(3) 0.0694(3) 0.090 Uiso 0.700(6) calc PR 1
H25H H 0.6044(5) 0.0705(3) 0.0328(3) 0.090 Uiso 0.700(6) calc PR 1
C253 C 0.5380(3) 0.0322(4) 0.0792(3) 0.094(4) Uani 0.700(6) d P 1
H25I H 0.5283(3) 0.0089(4) 0.0982(3) 0.094 Uiso 0.700(6) calc PR 1
H25J H 0.5339(3) 0.0238(4) 0.0470(3) 0.094 Uiso 0.700(6) calc PR 1
H25K H 0.5182(3) 0.0571(4) 0.0836(3) 0.094 Uiso 0.700(6) calc PR 1
C261 C 0.5791(14) 0.0023(7) 0.0873(6) 0.090(4) Uani 0.300(6) d P 2
H26C H 0.5731(14) -0.0038(7) 0.0546(6) 0.090 Uiso 0.300(6) calc PR 2
H26D H 0.5501(14) -0.0031(7) 0.1021(6) 0.090 Uiso 0.300(6) calc PR 2
H26E H 0.6049(14) -0.0160(7) 0.1008(6) 0.090 Uiso 0.300(6) calc PR 2
C262 C 0.6385(9) 0.0537(11) 0.0655(7) 0.094(4) Uani 0.300(6) d P 2
H26F H 0.6475(9) 0.0835(11) 0.0701(7) 0.094 Uiso 0.300(6) calc PR 2
H26G H 0.6304(9) 0.0483(11) 0.0329(7) 0.094 Uiso 0.300(6) calc PR 2
H26H H 0.6653(9) 0.0356(11) 0.0771(7) 0.094 Uiso 0.300(6) calc PR 2
C263 C 0.5571(10) 0.0805(7) 0.0676(7) 0.078(3) Uani 0.300(6) d P 2
H26I H 0.5709(10) 0.1085(7) 0.0750(7) 0.078 Uiso 0.300(6) calc PR 2
H26J H 0.5252(10) 0.0788(7) 0.0782(7) 0.078 Uiso 0.300(6) calc PR 2
H26K H 0.5546(10) 0.0763(7) 0.0345(7) 0.078 Uiso 0.300(6) calc PR 2
C254 C 0.7215(3) -0.1123(2) 0.2252(2) 0.095(3) Uani 1 d . .
C255 C 0.7026(6) -0.1046(3) 0.1748(3) 0.106(4) Uani 0.741(10) d P 1
H25L H 0.6717(6) -0.0901(3) 0.1734(3) 0.106 Uiso 0.741(10) calc PR 1
H25M H 0.6986(6) -0.1318(3) 0.1588(3) 0.106 Uiso 0.741(10) calc PR 1
H25N H 0.7253(6) -0.0871(3) 0.1602(3) 0.106 Uiso 0.741(10) calc PR 1
C256 C 0.7683(7) -0.1343(5) 0.2270(5) 0.177(9) Uani 0.741(10) d P 1
H25O H 0.7804(7) -0.1393(5) 0.2589(5) 0.177 Uiso 0.741(10) calc PR 1
H25P H 0.7910(7) -0.1167(5) 0.2123(5) 0.177 Uiso 0.741(10) calc PR 1
H25Q H 0.7643(7) -0.1614(5) 0.2110(5) 0.177 Uiso 0.741(10) calc PR 1
C257 C 0.6794(11) -0.1395(6) 0.2456(6) 0.253(15) Uani 0.741(10) d P 1
H25R H 0.6499(11) -0.1229(6) 0.2432(6) 0.253 Uiso 0.741(10) calc PR 1
H25S H 0.6889(11) -0.1462(6) 0.2777(6) 0.253 Uiso 0.741(10) calc PR 1
H25T H 0.6742(11) -0.1658(6) 0.2282(6) 0.253 Uiso 0.741(10) calc PR 1
C265 C 0.7493(28) -0.0992(15) 0.1866(16) 0.253(15) Uani 0.259(10) d P 2
H26L H 0.7393(28) -0.0708(15) 0.1763(16) 0.253 Uiso 0.259(10) calc PR 2
H26M H 0.7432(28) -0.1192(15) 0.1612(16) 0.253 Uiso 0.259(10) calc PR 2
H26N H 0.7834(28) -0.0990(15) 0.1970(16) 0.253 Uiso 0.259(10) calc PR 2
C266 C 0.7235(20) -0.1482(10) 0.2491(12) 0.106(4) Uani 0.259(10) d P 2
H26O H 0.7007(20) -0.1470(10) 0.2721(12) 0.106 Uiso 0.259(10) calc PR 2
H26P H 0.7558(20) -0.1520(10) 0.2643(12) 0.106 Uiso 0.259(10) calc PR 2
H26Q H 0.7156(20) -0.1721(10) 0.2285(12) 0.106 Uiso 0.259(10) calc PR 2
C267 C 0.6690(20) -0.1146(14) 0.2046(17) 0.177(9) Uani 0.259(10) d P 2
H26R H 0.6614(20) -0.0897(14) 0.1855(17) 0.177 Uiso 0.259(10) calc PR 2
H26S H 0.6481(20) -0.1153(14) 0.2293(17) 0.177 Uiso 0.259(10) calc PR 2
H26T H 0.6641(20) -0.1402(14) 0.1860(17) 0.177 Uiso 0.259(10) calc PR 2
C51 C 0.9638(2) 0.2176(2) 0.1631(2) 0.074(2) Uani 1 d . .
H51A H 0.9980(2) 0.2169(2) 0.1747(2) 0.074 Uiso 1 calc R .
H51B H 0.9616(2) 0.2158(2) 0.1293(2) 0.074 Uiso 1 calc R .
Cl51 Cl 0.93417(9) 0.17278(6) 0.18502(6) 0.1082(7) Uani 1 d . .
Cl52 Cl 0.93865(10) 0.26556(6) 0.17896(6) 0.1083(7) Uani 1 d . .
C61 C 0.3546(2) -0.0055(3) 0.2737(2) 0.071(2) Uani 0.845(9) d P 1
H61A H 0.3480(2) -0.0208(3) 0.2444(2) 0.071 Uiso 0.845(9) calc PR 1
H61B H 0.3242(2) -0.0026(3) 0.2875(2) 0.071 Uiso 0.845(9) calc PR 1
C62 C 0.3923(13) 0.0073(16) 0.3063(13) 0.071(2) Uani 0.155(9) d P 2
H62A H 0.4244(13) 0.0174(16) 0.3183(13) 0.071 Uiso 0.155(9) calc PR 2
H62B H 0.3713(13) 0.0151(16) 0.3299(13) 0.071 Uiso 0.155(9) calc PR 2
Cl61 Cl 0.39638(10) -0.03570(10) 0.31148(10) 0.1421(9) Uani 1 d . .
Cl62 Cl 0.37612(11) 0.04268(10) 0.2636(2) 0.192(2) Uani 1 d . .
C81 C 1.0666(4) 0.3048(3) 0.4051(3) 0.118(3) Uani 1 d . .
H81A H 1.0900(4) 0.3023(3) 0.4325(3) 0.118 Uiso 1 calc R .
H81B H 1.0482(4) 0.2781(3) 0.4021(3) 0.118 Uiso 1 calc R .
Cl81 Cl 1.02813(10) 0.34623(9) 0.41275(9) 0.1289(8) Uani 1 d . .
Cl82 Cl 1.0969(2) 0.3112(2) 0.3576(2) 0.270(3) Uani 1 d . .
C65 C 0.7500 0.0814(11) 0.0000 0.156(12) Uani 0.50 d SP .
H65A H 0.7822 0.0902(11) -0.0071 0.156 Uiso 0.25 calc PR .
H65B H 0.7263 0.1024(11) -0.0129 0.156 Uiso 0.25 calc PR .
Cl65 Cl 0.7482(4) 0.0769(5) 0.0500(6) 0.152(5) Uani 0.25 d P .
Cl66 Cl 0.7367(11) 0.0330(14) -0.0204(10) 0.424(24) Uani 0.25 d P .
C90 C 0.6702(3) -0.2792(4) 0.0957(3) 0.131(4) Uani 1 d . .
H90A H 0.6984(3) -0.2890(4) 0.0816(3) 0.131 Uiso 1 calc R .
H90B H 0.6570(3) -0.2542(4) 0.0793(3) 0.131 Uiso 1 calc R .
H90C H 0.6462(3) -0.3017(4) 0.0940(3) 0.131 Uiso 1 calc R .
C91 C 0.6862(9) -0.2666(12) 0.1510(9) 0.423(24) Uani 1 d . .
H91A H 0.7009(9) -0.2921(12) 0.1659(9) 0.423 Uiso 1 calc R .
H91B H 0.7116(9) -0.2450(12) 0.1513(9) 0.423 Uiso 1 calc R .
C92 C 0.6574(11) -0.2538(5) 0.1750(9) 0.341(19) Uani 1 d . .
H92A H 0.6720(11) -0.2286(5) 0.1909(9) 0.341 Uiso 1 calc R .
H92B H 0.6302(11) -0.2433(5) 0.1542(9) 0.341 Uiso 1 calc R .
C93 C 0.6471(10) -0.2661(10) 0.1924(16) 0.567(49) Uani 1 d . .
H93A H 0.6670(10) -0.2918(10) 0.1907(16) 0.567 Uiso 1 calc R .
H93B H 0.6168(10) -0.2737(10) 0.1743(16) 0.567 Uiso 1 calc R .
C94 C 0.6311(13) -0.2738(6) 0.2398(6) 0.523(33) Uani 1 d . .
H94A H 0.6176(13) -0.3023(6) 0.2411(6) 0.523 Uiso 1 calc R .
H94B H 0.6070(13) -0.2529(6) 0.2459(6) 0.523 Uiso 1 calc R .
H94C H 0.6587(13) -0.2713(6) 0.2628(6) 0.523 Uiso 1 calc R .
C55 C 0.3909(11) 0.0342(9) 0.0813(10) 0.203(12) Uiso 0.50 d P .
H55A H 0.3873(11) 0.0417(9) 0.0485(10) 0.203 Uiso 0.50 calc PR .
H55B H 0.4206(11) 0.0488(9) 0.0933(10) 0.203 Uiso 0.50 calc PR .
Cl55 Cl 0.3425(18) 0.0774(14) 0.1034(14) 0.832(29) Uiso 0.50 d P .
Cl56 Cl 0.4157(6) -0.0184(5) 0.0758(5) 0.329(6) Uiso 0.50 d P .
Cl71 Cl 0.4653(5) -0.0427(4) 0.1680(4) 0.276(5) Uiso 0.50 d P .
C72 C 0.4838(4) -0.0612(4) 0.2249(4) 0.058(3) Uiso 0.50 d P .
H72A H 0.4718(4) -0.0899(4) 0.2312(4) 0.058 Uiso 0.50 calc PR .
H72B H 0.4768(4) -0.0411(4) 0.2491(4) 0.058 Uiso 0.50 calc PR .
Cl73 Cl 0.5529(4) -0.0604(3) 0.2107(4) 0.243(4) Uiso 0.50 d P .

loop_
_atom_type_symbol
_atom_type_description
_atom_type_scat_dispersion_real
_atom_type_scat_dispersion_imag
_atom_type_scat_source
C C 0.0033 0.0016 'International Tables Vol C Tables 4.2.6.8 and 6.1.1.4'
H H 0.0000 0.0000 'International Tables Vol C Tables 4.2.6.8 and 6.1.1.4'
N N 0.0061 0.0033 'International Tables Vol C Tables 4.2.6.8 and 6.1.1.4'
O O 0.0106 0.0060 'International Tables Vol C Tables 4.2.6.8 and 6.1.1.4'
Cl Cl 0.1484 0.1585 'International Tables Vol C Tables 4.2.6.8 and 6.1.1.4'
Ti Ti 0.2776 0.4457 'International Tables Vol C Tables 4.2.6.8 and 6.1.1.4'

loop_
_geom_angle_atom_site_label_1
_geom_angle_atom_site_label_2
_geom_angle_atom_site_label_3
_geom_angle
_geom_angle_site_symmetry_1
_geom_angle_site_symmetry_3
_geom_angle_publ_flag
O32 Ti1 O1 98.09(12) . . y
O32 Ti1 O2 99.25(11) . . y
O1 Ti1 O2 99.38(11) . . y
O32 Ti1 O21 95.97(11) . . y
O1 Ti1 O21 164.00(11) . . y
O2 Ti1 O21 85.81(10) . . y
O32 Ti1 O22 92.51(10) . . y
O1 Ti1 O22 94.60(10) . . y
O2 Ti1 O22 160.22(10) . . y
O21 Ti1 O22 77.15(9) . . y
O32 Ti1 O13 160.53(11) . . y
O1 Ti1 O13 91.79(11) . . y
O2 Ti1 O13 95.60(11) . . y
O21 Ti1 O13 72.56(10) . . y
O22 Ti1 O13 69.90(9) . . y
O23 Ti2 O3 99.77(12) . . y
O23 Ti2 O4 97.96(12) . . y
O3 Ti2 O4 100.31(11) . . y
O23 Ti2 O31 94.86(11) . . y
O3 Ti2 O31 161.82(11) . . y
O4 Ti2 O31 88.21(11) . . y
O23 Ti2 O33 94.00(11) . . y
O3 Ti2 O33 91.32(10) . . y
O4 Ti2 O33 161.61(11) . . y
O31 Ti2 O33 76.86(10) . . y
O23 Ti2 O42 161.43(11) . . y
O3 Ti2 O42 91.85(11) . . y
O4 Ti2 O42 94.10(11) . . y
O31 Ti2 O42 71.39(10) . . y
O33 Ti2 O42 71.14(10) . . y
O11 Ti3 O12 105.26(12) . . y
O11 Ti3 O13 121.78(11) . . y
O12 Ti3 O13 114.43(12) . . y
O11 Ti3 O22 87.12(11) . . y
O12 Ti3 O22 157.14(10) . . y
O13 Ti3 O22 72.38(10) . . y
O11 Ti3 O21 152.02(11) . . y
O12 Ti3 O21 85.75(10) . . y
O13 Ti3 O21 73.58(10) . . y
O22 Ti3 O21 75.13(9) . . y
O11 Ti3 N2 83.81(10) . . y
O12 Ti3 N2 84.52(11) . . y
O13 Ti3 N2 138.58(10) . . y
O22 Ti3 N2 77.68(10) . . y
O21 Ti3 N2 71.51(9) . . y
O11 Ti3 N1 76.37(11) . . y
O12 Ti3 N1 76.80(12) . . y
O13 Ti3 N1 73.47(11) . . y
O22 Ti3 N1 125.43(11) . . y
O21 Ti3 N1 131.58(11) . . y
N2 Ti3 N1 147.89(11) . . y
O41 Ti4 O43 104.24(13) . . y
O41 Ti4 O42 123.45(12) . . y
O43 Ti4 O42 113.05(13) . . y
O41 Ti4 O33 87.40(12) . . y
O43 Ti4 O33 157.86(11) . . y
O42 Ti4 O33 73.63(10) . . y
O41 Ti4 O31 152.69(11) . . y
O43 Ti4 O31 86.45(11) . . y
O42 Ti4 O31 72.19(10) . . y
O33 Ti4 O31 75.38(10) . . y
O41 Ti4 N4 76.09(12) . . y
O43 Ti4 N4 76.94(12) . . y
O42 Ti4 N4 72.97(11) . . y
O33 Ti4 N4 124.66(11) . . y
O31 Ti4 N4 131.17(11) . . y
O41 Ti4 N3 84.26(11) . . y
O43 Ti4 N3 85.29(11) . . y
O42 Ti4 N3 137.80(10) . . y
O33 Ti4 N3 77.09(10) . . y
O31 Ti4 N3 71.46(10) . . y
N4 Ti4 N3 149.13(11) . . y
C112 O1 Ti1 161.3(2) . . y
C122 O2 Ti1 140.0(2) . . y
C212 O3 Ti2 163.0(3) . . y
C222 O4 Ti2 132.6(2) . . y
C11 O11 Ti3 122.0(2) . . ?
C12 O12 Ti3 124.0(2) . . ?
C13 O13 Ti3 127.6(2) . . ?
C13 O13 Ti1 137.9(2) . . ?
Ti3 O13 Ti1 93.95(10) . . y
C21 O21 Ti1 130.5(2) . . ?
C21 O21 Ti3 122.6(2) . . ?
Ti1 O21 Ti3 92.86(9) . . y
C22 O22 Ti1 131.0(2) . . ?
C22 O22 Ti3 112.6(2) . . ?
Ti1 O22 Ti3 91.04(9) . . y
C23 O23 Ti2 142.7(2) . . y
C31 O31 Ti2 131.6(2) . . ?
C31 O31 Ti4 122.1(2) . . ?
Ti2 O31 Ti4 91.92(10) . . y
C32 O32 Ti1 139.0(2) . . y
C33 O33 Ti4 113.3(2) . . ?
C33 O33 Ti2 130.9(2) . . ?
Ti4 O33 Ti2 91.68(10) . . y
C41 O41 Ti4 124.5(3) . . ?
C42 O42 Ti4 127.9(2) . . ?
C42 O42 Ti2 137.5(2) . . ?
Ti4 O42 Ti2 94.44(10) . . y
C43 O43 Ti4 124.7(3) . . ?
C15 N1 C16 112.6(3) . . ?
C15 N1 C14 112.6(3) . . ?
C16 N1 C14 111.0(3) . . ?
C15 N1 Ti3 105.0(2) . . ?
C16 N1 Ti3 108.9(2) . . ?
C14 N1 Ti3 106.2(2) . . ?
C26 N2 C24 110.3(3) . . ?
C26 N2 C25 112.7(3) . . ?
C24 N2 C25 111.5(3) . . ?
C26 N2 Ti3 109.4(2) . . ?
C24 N2 Ti3 104.7(2) . . ?
C25 N2 Ti3 107.9(2) . . ?
C35 N3 C34 111.3(3) . . ?
C35 N3 C36 111.4(3) . . ?
C34 N3 C36 111.0(3) . . ?
C35 N3 Ti4 111.2(2) . . ?
C34 N3 Ti4 103.9(2) . . ?
C36 N3 Ti4 107.8(2) . . ?
C451 N4 C441 117.9(14) . . ?
C46 N4 C44 112.5(4) . . ?
C46 N4 C45 112.6(4) . . ?
C44 N4 C45 110.7(4) . . ?
C451 N4 C461 110.8(13) . . ?
C441 N4 C461 110.6(13) . . ?
C451 N4 Ti4 108.4(8) . . ?
C441 N4 Ti4 103.9(8) . . ?
C46 N4 Ti4 105.7(3) . . ?
C44 N4 Ti4 107.1(3) . . ?
C45 N4 Ti4 107.9(3) . . ?
C461 N4 Ti4 104.1(8) . . ?
O11 C11 C14 108.5(3) . . ?
O12 C12 C15 108.1(3) . . ?
O13 C13 C16 106.2(3) . . ?
N1 C14 C11 107.6(3) . . ?
N1 C15 C12 107.1(3) . . ?
N1 C16 C13 108.6(3) . . ?
O21 C21 C24 109.5(3) . . ?
O22 C22 C25 111.0(3) . . ?
O23 C23 C26 112.5(3) . . ?
N2 C24 C21 108.7(3) . . ?
N2 C25 C22 110.5(3) . . ?
N2 C26 C23 116.6(3) . . ?
O31 C31 C34 109.5(3) . . ?
O32 C32 C35 112.9(3) . 2_656 ?
O33 C33 C36 109.8(3) . . ?
N3 C34 C31 109.4(3) . . ?
N3 C35 C32 115.6(3) . 2_656 ?
N3 C36 C33 109.6(3) . . ?
O41 C41 C441 113.1(9) . . ?
O41 C41 C44 109.3(4) . . ?
O42 C42 C45 108.3(3) . . ?
O42 C42 C451 107.9(8) . . ?
O43 C43 C461 115.8(9) . . ?
O43 C43 C46 110.4(4) . . ?
C41 C44 N4 108.5(4) . . ?
C42 C45 N4 109.3(4) . . ?
N4 C46 C43 107.3(4) . . ?
C41 C441 N4 112.1(15) . . ?
N4 C451 C42 110.8(15) . . ?
C43 C461 N4 109.6(13) . . ?
C101 C100 C111 115.1(3) . . ?
C101 C100 C121 113.1(3) . . ?
C111 C100 C121 111.9(3) . . ?
C102 C101 C106 116.7(4) . . ?
C102 C101 C100 121.9(4) . . ?
C106 C101 C100 121.0(3) . . ?
C103 C102 C101 121.1(4) . . ?
C102 C103 C104 120.6(4) . . ?
C105 C104 C103 119.1(4) . . ?
C104 C105 C106 120.6(4) . . ?
C105 C106 C101 121.9(4) . . ?
C116 C111 C112 119.6(3) . . ?
C116 C111 C100 121.9(3) . . ?
C112 C111 C100 118.5(3) . . ?
O1 C112 C111 118.8(3) . . ?
O1 C112 C113 120.8(3) . . ?
C111 C112 C113 120.4(3) . . ?
C114 C113 C112 116.8(4) . . ?
C114 C113 C130 121.3(3) . . ?
C112 C113 C130 121.9(3) . . ?
C115 C114 C113 124.1(4) . . ?
C114 C115 C116 117.2(4) . . ?
C114 C115 C150 123.1(4) . . ?
C116 C115 C150 119.6(4) . . ?
C111 C116 C115 121.8(4) . . ?
C126 C121 C122 119.9(4) . . ?
C126 C121 C100 120.1(3) . . ?
C122 C121 C100 119.8(3) . . ?
O2 C122 C121 119.3(3) . . ?
O2 C122 C123 120.2(3) . . ?
C121 C122 C123 120.5(3) . . ?
C124 C123 C122 116.0(4) . . ?
C124 C123 C134 121.8(3) . . ?
C122 C123 C134 122.1(3) . . ?
C125 C124 C123 124.0(4) . . ?
C124 C125 C126 117.1(4) . . ?
C124 C125 C154 120.2(4) . . ?
C126 C125 C154 122.7(4) . . ?
C121 C126 C125 121.6(4) . . ?
C131 C130 C132 107.6(4) . . ?
C131 C130 C133 108.6(4) . . ?
C132 C130 C133 109.7(3) . . ?
C131 C130 C113 111.5(3) . . ?
C132 C130 C113 110.5(3) . . ?
C133 C130 C113 108.9(3) . . ?
C137 C134 C123 112.4(3) . . ?
C137 C134 C136 109.1(4) . . ?
C123 C134 C136 109.0(3) . . ?
C137 C134 C135 106.9(3) . . ?
C123 C134 C135 111.6(3) . . ?
C136 C134 C135 107.7(3) . . ?
C153 C150 C152 111.9(5) . . ?
C153 C150 C115 110.5(4) . . ?
C152 C150 C115 111.5(4) . . ?
C153 C150 C151 107.5(5) . . ?
C152 C150 C151 106.3(5) . . ?
C115 C150 C151 109.0(4) . . ?
C157 C154 C155 107.6(6) . . ?
C157 C154 C156 108.6(6) . . ?
C155 C154 C156 108.1(6) . . ?
C157 C154 C125 110.0(5) . . ?
C155 C154 C125 109.9(5) . . ?
C156 C154 C125 112.5(4) . . ?
C211 C200 C221 112.0(3) . . ?
C211 C200 C201 116.3(3) . . ?
C221 C200 C201 111.5(3) . . ?
C202 C201 C206 117.6(4) . . ?
C202 C201 C200 117.5(3) . . ?
C206 C201 C200 124.8(4) . . ?
C203 C202 C201 122.1(4) . . ?
C202 C203 C204 120.1(5) . . ?
C205 C204 C203 118.2(4) . . ?
C204 C205 C206 121.9(5) . . ?
C205 C206 C201 120.1(4) . . ?
C216 C211 C212 119.5(4) . . ?
C216 C211 C200 123.7(4) . . ?
C212 C211 C200 116.8(3) . . ?
O3 C212 C211 117.5(3) . . ?
O3 C212 C213 122.4(3) . . ?
C211 C212 C213 120.0(3) . . ?
C214 C213 C212 117.0(4) . . ?
C214 C213 C230 121.0(4) . . ?
C212 C213 C230 122.0(3) . . ?
C213 C214 C215 124.3(4) . . ?
C216 C215 C214 116.9(4) . . ?
C216 C215 C250 120.6(4) . . ?
C214 C215 C250 122.4(4) . . ?
C211 C216 C215 122.0(4) . . ?
C226 C221 C222 118.6(4) . . ?
C226 C221 C200 122.2(4) . . ?
C222 C221 C200 119.2(3) . . ?
O4 C222 C221 117.9(3) . . ?
O4 C222 C223 122.6(4) . . ?
C221 C222 C223 119.5(4) . . ?
C224 C223 C222 116.7(4) . . ?
C224 C223 C234 120.8(4) . . ?
C222 C223 C234 122.5(4) . . ?
C223 C224 C225 124.2(4) . . ?
C224 C225 C226 117.3(4) . . ?
C224 C225 C254 120.9(5) . . ?
C226 C225 C254 121.7(5) . . ?
C221 C226 C225 121.8(4) . . ?
C232 C230 C213 110.4(4) . . ?
C232 C230 C231 106.7(4) . . ?
C213 C230 C231 112.8(3) . . ?
C232 C230 C233 110.3(3) . . ?
C213 C230 C233 109.4(3) . . ?
C231 C230 C233 107.4(4) . . ?
C235 C234 C237 107.6(4) . . ?
C235 C234 C236 109.0(4) . . ?
C237 C234 C236 107.7(4) . . ?
C235 C234 C223 110.2(3) . . ?
C237 C234 C223 111.1(4) . . ?
C236 C234 C223 111.1(4) . . ?
C252 C250 C253 111.1(8) . . ?
C261 C250 C215 110.2(9) . . ?
C252 C250 C215 110.9(5) . . ?
C253 C250 C215 112.0(5) . . ?
C252 C250 C251 108.0(7) . . ?
C253 C250 C251 105.7(6) . . ?
C215 C250 C251 108.9(5) . . ?
C261 C250 C262 110.1(17) . . ?
C215 C250 C262 112.0(7) . . ?
C261 C250 C263 118.7(17) . . ?
C215 C250 C263 109.6(7) . . ?
C262 C250 C263 95.5(14) . . ?
C266 C254 C265 129.6(32) . . ?
C256 C254 C255 109.2(9) . . ?
C266 C254 C267 99.0(28) . . ?
C265 C254 C267 105.6(32) . . ?
C266 C254 C225 114.3(13) . . ?
C256 C254 C225 110.8(7) . . ?
C265 C254 C225 100.5(15) . . ?
C255 C254 C225 114.0(5) . . ?
C267 C254 C225 105.7(12) . . ?
C256 C254 C257 114.5(13) . . ?
C255 C254 C257 104.1(10) . . ?
C225 C254 C257 104.2(9) . . ?
Cl52 C51 Cl51 111.8(4) . . ?
Cl62 C61 Cl61 111.4(4) . . ?
Cl61 C62 Cl62 138.1(26) . . ?
Cl82 C81 Cl81 112.5(5) . . ?
Cl65 C65 Cl66 103.8(24) . . ?
C65 Cl65 Cl66 62.6(16) . 2_655 ?
C65 Cl65 Cl66 40.8(16) . . ?
Cl66 Cl65 Cl66 31.1(13) 2_655 . ?
Cl66 Cl66 C65 66.2(12) 2_655 . ?
Cl66 Cl66 Cl65 107.9(19) 2_655 2_655 ?
C65 Cl66 Cl65 51.9(14) . 2_655 ?
Cl66 Cl66 Cl65 41.0(15) 2_655 . ?
C65 Cl66 Cl65 35.4(11) . . ?
Cl65 Cl66 Cl65 87.3(21) 2_655 . ?
C92 C91 C90 121.2(24) . . ?
C93 C92 C91 125.1(45) . . ?
C92 C93 C94 154.6(56) . . ?
Cl56 C55 Cl55 154.1(22) . . ?
Cl71 C72 Cl73 89.9(7) . . ?

loop_
_geom_bond_atom_site_label_1
_geom_bond_atom_site_label_2
_geom_bond_distance
_geom_bond_site_symmetry_2
_geom_bond_publ_flag
Ti1 O32 1.825(2) . y
Ti1 O1 1.842(2) . y
Ti1 O2 1.884(2) . y
Ti1 O21 2.007(2) . y
Ti1 O22 2.078(2) . y
Ti1 O13 2.099(2) . y
Ti2 O23 1.806(3) . y
Ti2 O3 1.850(2) . y
Ti2 O4 1.895(3) . y
Ti2 O31 2.032(2) . y
Ti2 O33 2.076(2) . y
Ti2 O42 2.085(3) . y
Ti3 O11 1.864(3) . y
Ti3 O12 1.865(3) . y
Ti3 O13 1.963(2) . y
Ti3 O22 2.086(2) . y
Ti3 O21 2.093(2) . y
Ti3 N2 2.322(3) . y
Ti3 N1 2.323(3) . y
Ti4 O41 1.852(3) . y
Ti4 O43 1.869(3) . y
Ti4 O42 1.967(2) . y
Ti4 O33 2.070(3) . y
Ti4 O31 2.106(3) . y
Ti4 N4 2.329(3) . y
Ti4 N3 2.334(3) . y
O1 C112 1.346(4) . ?
O2 C122 1.358(4) . ?
O3 C212 1.353(4) . ?
O4 C222 1.360(5) . ?
O11 C11 1.393(4) . ?
O12 C12 1.401(4) . ?
O13 C13 1.408(4) . ?
O21 C21 1.402(4) . ?
O22 C22 1.419(4) . ?
O23 C23 1.410(4) . ?
O31 C31 1.405(4) . ?
O32 C32 1.406(4) . ?
O33 C33 1.420(4) . ?
O41 C41 1.404(5) . ?
O42 C42 1.407(4) . ?
O43 C43 1.388(5) . ?
N1 C15 1.480(5) . ?
N1 C16 1.484(5) . ?
N1 C14 1.487(5) . ?
N2 C26 1.489(4) . ?
N2 C24 1.490(4) . ?
N2 C25 1.502(4) . ?
N3 C35 1.484(4) . ?
N3 C34 1.491(5) . ?
N3 C36 1.496(4) . ?
N4 C451 1.45(2) . ?
N4 C441 1.46(2) . ?
N4 C46 1.474(7) . ?
N4 C44 1.492(6) . ?
N4 C45 1.504(6) . ?
N4 C461 1.54(2) . ?
C11 C14 1.489(6) . ?
C12 C15 1.515(6) . ?
C13 C16 1.522(5) . ?
C21 C24 1.529(5) . ?
C22 C25 1.514(5) . ?
C23 C26 1.528(5) . ?
C31 C34 1.522(5) . ?
C32 C35 1.526(5) 2_656 ?
C33 C36 1.514(5) . ?
C35 C32 1.525(5) 2_656 ?
C41 C441 1.45(2) . ?
C41 C44 1.486(8) . ?
C42 C45 1.465(7) . ?
C42 C451 1.49(2) . ?
C43 C461 1.41(2) . ?
C43 C46 1.528(7) . ?
C100 C101 1.521(5) . ?
C100 C111 1.527(5) . ?
C100 C121 1.529(5) . ?
C101 C102 1.400(5) . ?
C101 C106 1.407(6) . ?
C102 C103 1.383(6) . ?
C103 C104 1.395(7) . ?
C104 C105 1.371(7) . ?
C105 C106 1.376(6) . ?
C111 C116 1.386(5) . ?
C111 C112 1.403(5) . ?
C112 C113 1.421(5) . ?
C113 C114 1.393(5) . ?
C113 C130 1.553(5) . ?
C114 C115 1.388(6) . ?
C115 C116 1.394(6) . ?
C115 C150 1.540(6) . ?
C121 C126 1.386(5) . ?
C121 C122 1.391(5) . ?
C122 C123 1.426(5) . ?
C123 C124 1.405(6) . ?
C123 C134 1.537(5) . ?
C124 C125 1.391(6) . ?
C125 C126 1.396(6) . ?
C125 C154 1.535(6) . ?
C130 C131 1.520(5) . ?
C130 C132 1.526(6) . ?
C130 C133 1.543(6) . ?
C134 C137 1.526(6) . ?
C134 C136 1.546(6) . ?
C134 C135 1.553(5) . ?
C150 C153 1.510(7) . ?
C150 C152 1.539(7) . ?
C150 C151 1.544(8) . ?
C154 C157 1.474(10) . ?
C154 C155 1.501(9) . ?
C154 C156 1.508(8) . ?
C200 C211 1.524(5) . ?
C200 C221 1.526(5) . ?
C200 C201 1.534(5) . ?
C201 C202 1.383(6) . ?
C201 C206 1.400(6) . ?
C202 C203 1.375(6) . ?
C203 C204 1.408(7) . ?
C204 C205 1.363(8) . ?
C205 C206 1.394(6) . ?
C211 C216 1.388(5) . ?
C211 C212 1.415(5) . ?
C212 C213 1.416(5) . ?
C213 C214 1.393(5) . ?
C213 C230 1.531(6) . ?
C214 C215 1.393(6) . ?
C215 C216 1.389(6) . ?
C215 C250 1.548(5) . ?
C221 C226 1.378(6) . ?
C221 C222 1.407(5) . ?
C222 C223 1.419(6) . ?
C223 C224 1.369(6) . ?
C223 C234 1.547(6) . ?
C224 C225 1.377(7) . ?
C225 C226 1.379(6) . ?
C225 C254 1.553(7) . ?
C230 C232 1.527(6) . ?
C230 C231 1.534(6) . ?
C230 C233 1.536(6) . ?
C234 C235 1.518(6) . ?
C234 C237 1.530(6) . ?
C234 C236 1.547(6) . ?
C250 C261 1.33(2) . ?
C250 C252 1.461(9) . ?
C250 C253 1.542(10) . ?
C250 C251 1.567(10) . ?
C250 C262 1.61(2) . ?
C250 C263 1.63(2) . ?
C254 C266 1.31(4) . ?
C254 C256 1.46(2) . ?
C254 C265 1.47(5) . ?
C254 C255 1.511(11) . ?
C254 C267 1.51(5) . ?
C254 C257 1.59(2) . ?
C51 Cl52 1.722(7) . ?
C51 Cl51 1.760(6) . ?
C61 Cl62 1.642(8) . ?
C61 Cl61 1.771(8) . ?
C62 Cl61 1.34(5) . ?
C62 Cl62 1.67(5) . ?
C81 Cl82 1.685(9) . ?
C81 Cl81 1.695(9) . ?
C65 Cl65 1.45(2) . ?
C65 Cl66 1.64(4) . ?
Cl65 Cl66 1.68(4) 2_655 ?
Cl65 Cl66 2.44(3) . ?
Cl66 Cl66 1.32(5) 2_655 ?
Cl66 Cl65 1.68(4) 2_655 ?
C90 C91 1.66(3) . ?
C91 C92 1.17(2) . ?
C92 C93 0.71(4) . ?
C93 C94 1.50(5) . ?
C55 Cl56 1.78(3) . ?
C55 Cl55 2.04(5) . ?
Cl71 C72 1.764(15) . ?
C72 Cl73 1.991(14) . ?
